data_4102165
loop_
_publ_author_name
'Minghuey Shieh'
'Chia-Hua Ho'
'Wen-Shyan Sheu'
'Horng-Wen Chen'

_publ_section_title
;
 Selective Insertion of Oxygen and Selenium into an Electron-Precise
 Paramagnetic Selenium-Manganese Carbonyl Cluster [Se6Mn6(CO)18]4-
;
_journal_name_full 'Journal of the American Chemical Society'
_journal_page_first 4032
_journal_page_last 4033
_journal_paper_doi 10.1021/ja9091566
_journal_volume 132
_journal_year 2010
_chemical_formula_moiety 'C50 H80 Mn6 N4 O19 Se6'
_chemical_formula_sum 'C50 H80 Mn6 N4 O19 Se6'
_chemical_formula_weight 1844.58
_chemical_name_systematic
;
 ?
;
_space_group_IT_number 2
_symmetry_cell_setting triclinic
_symmetry_space_group_name_Hall '-P 1'
_symmetry_space_group_name_H-M 'P -1'
_atom_sites_solution_hydrogens geom
_atom_sites_solution_primary direct
_atom_sites_solution_secondary difmap
_audit_creation_method SHELXL-97
_cell_angle_alpha 89.4380(10)
_cell_angle_beta 88.1320(10)
_cell_angle_gamma 72.9870(10)
_cell_formula_units_Z 2
_cell_length_a 11.7889(3)
_cell_length_b 17.6115(4)
_cell_length_c 17.7074(4)
_cell_measurement_reflns_used 0
_cell_measurement_temperature 200(2)
_cell_measurement_theta_max 0
_cell_measurement_theta_min 0
_cell_volume 3513.66(14)
_computing_molecular_graphics 'Ortep-3 for Windows (Farrugia, 1997)'
_computing_publication_material 'WinGX publication routines (Farrugia, 1999)'
_computing_structure_refinement 'SHELXL-97 (Sheldrick, 1997)'
_computing_structure_solution 'SHELXS-86 (Sheldrick, 1986)'
_diffrn_ambient_temperature 200(2)
_diffrn_measured_fraction_theta_full 0.982
_diffrn_measured_fraction_theta_max 0.982
_diffrn_radiation_monochromator graphite
_diffrn_radiation_source 'fine-focus sealed tube'
_diffrn_radiation_type MoK\a
_diffrn_radiation_wavelength 0.71073
_diffrn_reflns_av_R_equivalents 0.0293
_diffrn_reflns_av_sigmaI/netI 0.0460
_diffrn_reflns_limit_h_max 14
_diffrn_reflns_limit_h_min -13
_diffrn_reflns_limit_k_max 20
_diffrn_reflns_limit_k_min -18
_diffrn_reflns_limit_l_max 15
_diffrn_reflns_limit_l_min -21
_diffrn_reflns_number 27246
_diffrn_reflns_theta_full 25.03
_diffrn_reflns_theta_max 25.03
_diffrn_reflns_theta_min 1.67
_exptl_absorpt_coefficient_mu 4.218
_exptl_absorpt_correction_T_max 0.6328
_exptl_absorpt_correction_T_min 0.4583
_exptl_absorpt_correction_type multi-scan
_exptl_crystal_colour black
_exptl_crystal_density_diffrn 1.743
_exptl_crystal_density_method 'not measured'
_exptl_crystal_description prism
_exptl_crystal_F_000 1828
_exptl_crystal_size_max 0.25
_exptl_crystal_size_mid 0.20
_exptl_crystal_size_min 0.14
_refine_diff_density_max 2.880
_refine_diff_density_min -0.873
_refine_diff_density_rms 0.137
_refine_ls_extinction_method none
_refine_ls_goodness_of_fit_ref 1.035
_refine_ls_hydrogen_treatment fixed
_refine_ls_matrix_type full
_refine_ls_number_parameters 760
_refine_ls_number_reflns 12168
_refine_ls_number_restraints 0
_refine_ls_restrained_S_all 1.035
_refine_ls_R_factor_all 0.0741
_refine_ls_R_factor_gt 0.0524
_refine_ls_shift/su_max 0.001
_refine_ls_shift/su_mean 0.000
_refine_ls_structure_factor_coef Fsqd
_refine_ls_weighting_details 'calc w=1/[\s^2^(Fo^2^)+(0.0777P)^2^+15.1076P] where P=(Fo^2^+2Fc^2^)/3'
_refine_ls_weighting_scheme calc
_refine_ls_wR_factor_gt 0.1383
_refine_ls_wR_factor_ref 0.1507
_reflns_number_gt 9183
_reflns_number_total 12168
_reflns_threshold_expression >2sigma(I)
_cod_data_source_file ja9091566_si_003.cif
_cod_data_source_block '_[Et4N]4[2]'
_cod_database_code 4102165

loop_
_symmetry_equiv_pos_as_xyz
'x, y, z'
'-x, -y, -z'

loop_
_atom_site_label
_atom_site_type_symbol
_atom_site_fract_x
_atom_site_fract_y
_atom_site_fract_z
_atom_site_U_iso_or_equiv
_atom_site_adp_type
_atom_site_occupancy
_atom_site_symmetry_multiplicity
_atom_site_calc_flag
_atom_site_refinement_flags
C1 C 0.8014(6) -0.2042(5) 0.2075(5) 0.0403(19) Uani 1 1 d .
C2 C 0.6090(7) -0.1597(4) 0.2827(5) 0.0442(19) Uani 1 1 d .
C3 C 0.7993(8) -0.1707(5) 0.3492(6) 0.057(2) Uani 1 1 d .
C4 C 0.6139(8) -0.0199(5) 0.3561(5) 0.050(2) Uani 1 1 d .
C5 C 0.7144(10) 0.0839(6) 0.3611(5) 0.059(3) Uani 1 1 d .
C6 C 0.5169(8) 0.1013(5) 0.2852(5) 0.046(2) Uani 1 1 d .
C7 C 0.7786(7) 0.0541(4) 0.0390(5) 0.0413(18) Uani 1 1 d .
C8 C 0.9588(7) 0.0416(5) 0.1201(4) 0.0445(19) Uani 1 1 d .
C9 C 0.8948(7) -0.0844(5) 0.0850(5) 0.0451(19) Uani 1 1 d .
C10 C 0.9518(9) 0.2792(5) 0.3717(6) 0.061(3) Uani 1 1 d .
C11 C 0.7654(8) 0.3403(5) 0.4465(5) 0.049(2) Uani 1 1 d .
C12 C 0.8873(7) 0.4302(5) 0.3934(5) 0.0437(19) Uani 1 1 d .
C13 C 0.8097(6) 0.5745(4) 0.2666(4) 0.0344(16) Uani 1 1 d .
C14 C 0.6100(6) 0.6072(4) 0.2016(4) 0.0327(16) Uani 1 1 d .
C15 C 0.8005(6) 0.5405(4) 0.1266(4) 0.0340(16) Uani 1 1 d .
C16 C 0.6201(6) 0.4639(4) 0.1318(4) 0.0297(15) Uani 1 1 d .
C17 C 0.7088(6) 0.3194(4) 0.1279(4) 0.0309(15) Uani 1 1 d .
C18 C 0.5128(6) 0.3877(4) 0.2133(4) 0.0309(15) Uani 1 1 d .
C19 C 0.2375(7) 0.2590(5) 0.0622(5) 0.052(2) Uani 1 1 d .
H19A H 0.2113 0.3109 0.0361 0.062 Uiso 1 1 calc R
H19B H 0.1885 0.2262 0.0442 0.062 Uiso 1 1 calc R
C20 C 0.2131(10) 0.2726(6) 0.1441(6) 0.079(3) Uani 1 1 d .
H20A H 0.1282 0.2988 0.1533 0.119 Uiso 1 1 calc R
H20B H 0.2589 0.3065 0.1627 0.119 Uiso 1 1 calc R
H20C H 0.2358 0.2216 0.1708 0.119 Uiso 1 1 calc R
C21 C 0.4454(7) 0.2676(4) 0.0626(4) 0.0403(18) Uani 1 1 d .
H21A H 0.5285 0.2383 0.0485 0.048 Uiso 1 1 calc R
H21B H 0.4398 0.2725 0.1184 0.048 Uiso 1 1 calc R
C22 C 0.4172(8) 0.3507(5) 0.0286(5) 0.050(2) Uani 1 1 d .
H22A H 0.4725 0.3777 0.0473 0.075 Uiso 1 1 calc R
H22B H 0.3357 0.3810 0.0432 0.075 Uiso 1 1 calc R
H22C H 0.4251 0.3467 -0.0266 0.075 Uiso 1 1 calc R
C23 C 0.4105(7) 0.1386(4) 0.0767(5) 0.0405(18) Uani 1 1 d .
H23A H 0.4955 0.1157 0.0624 0.049 Uiso 1 1 calc R
H23B H 0.4050 0.1469 0.1321 0.049 Uiso 1 1 calc R
C24 C 0.3459(8) 0.0788(5) 0.0581(5) 0.052(2) Uani 1 1 d .
H24A H 0.3805 0.0294 0.0858 0.078 Uiso 1 1 calc R
H24B H 0.3536 0.0681 0.0037 0.078 Uiso 1 1 calc R
H24C H 0.2617 0.1003 0.0729 0.078 Uiso 1 1 calc R
C25 C 0.3680(8) 0.2117(5) -0.0460(4) 0.046(2) Uani 1 1 d .
H25A H 0.3167 0.1787 -0.0595 0.056 Uiso 1 1 calc R
H25B H 0.3331 0.2652 -0.0676 0.056 Uiso 1 1 calc R
C26 C 0.4875(9) 0.1768(6) -0.0822(5) 0.062(3) Uani 1 1 d .
H26A H 0.4800 0.1741 -0.1370 0.092 Uiso 1 1 calc R
H26B H 0.5226 0.1232 -0.0623 0.092 Uiso 1 1 calc R
H26C H 0.5385 0.2101 -0.0711 0.092 Uiso 1 1 calc R
C27 C 0.4148(8) 0.3972(4) 0.4315(5) 0.046(2) Uani 1 1 d .
H27A H 0.4974 0.3857 0.4483 0.055 Uiso 1 1 calc R
H27B H 0.4184 0.3907 0.3760 0.055 Uiso 1 1 calc R
C28 C 0.3501(9) 0.4825(5) 0.4499(5) 0.061(3) Uani 1 1 d .
H28A H 0.3921 0.5171 0.4257 0.092 Uiso 1 1 calc R
H28B H 0.3468 0.4902 0.5048 0.092 Uiso 1 1 calc R
H28C H 0.2692 0.4957 0.4313 0.092 Uiso 1 1 calc R
C29 C 0.2373(10) 0.3486(7) 0.4398(6) 0.075(3) Uani 1 1 d .
H29A H 0.2061 0.3068 0.4625 0.090 Uiso 1 1 calc R
H29B H 0.1867 0.4004 0.4593 0.090 Uiso 1 1 calc R
C30 C 0.2254(10) 0.3473(8) 0.3553(6) 0.085(4) Uani 1 1 d .
H30A H 0.1421 0.3550 0.3436 0.128 Uiso 1 1 calc R
H30B H 0.2740 0.2960 0.3353 0.128 Uiso 1 1 calc R
H30C H 0.2524 0.3901 0.3322 0.128 Uiso 1 1 calc R
C31 C 0.4449(11) 0.2560(5) 0.4414(5) 0.070(3) Uani 1 1 d .
H31A H 0.4457 0.2529 0.3856 0.084 Uiso 1 1 calc R
H31B H 0.5263 0.2528 0.4564 0.084 Uiso 1 1 calc R
C32 C 0.4125(14) 0.1854(6) 0.4738(7) 0.110(5) Uani 1 1 d .
H32A H 0.4701 0.1364 0.4553 0.165 Uiso 1 1 calc R
H32B H 0.3330 0.1869 0.4580 0.165 Uiso 1 1 calc R
H32C H 0.4135 0.1869 0.5290 0.165 Uiso 1 1 calc R
C33 C 0.3538(10) 0.3433(5) 0.5517(5) 0.064(3) Uani 1 1 d .
H33A H 0.3002 0.3964 0.5653 0.076 Uiso 1 1 calc R
H33B H 0.3170 0.3033 0.5723 0.076 Uiso 1 1 calc R
C34 C 0.4678(11) 0.3326(6) 0.5889(6) 0.077(3) Uani 1 1 d .
H34A H 0.4540 0.3372 0.6437 0.116 Uiso 1 1 calc R
H34B H 0.5035 0.3735 0.5710 0.116 Uiso 1 1 calc R
H34C H 0.5217 0.2800 0.5765 0.116 Uiso 1 1 calc R
C35 C 0.3042(15) 0.9621(12) 0.2888(11) 0.166(8) Uani 1 1 d .
H35A H 0.3279 1.0096 0.2734 0.199 Uiso 1 1 calc R
H35B H 0.3732 0.9243 0.3125 0.199 Uiso 1 1 calc R
C36 C 0.2760(16) 0.9252(11) 0.2214(8) 0.153(8) Uani 1 1 d .
H36A H 0.3445 0.9125 0.1859 0.229 Uiso 1 1 calc R
H36B H 0.2077 0.9620 0.1973 0.229 Uiso 1 1 calc R
H36C H 0.2568 0.8764 0.2355 0.229 Uiso 1 1 calc R
C37 C 0.1083(10) 1.0526(7) 0.3082(7) 0.085(3) Uani 1 1 d .
H37A H 0.0474 1.0796 0.3467 0.102 Uiso 1 1 calc R
H37B H 0.0689 1.0269 0.2720 0.102 Uiso 1 1 calc R
C38 C 0.1496(14) 1.1176(10) 0.2646(9) 0.124(6) Uani 1 1 d .
H38A H 0.0812 1.1551 0.2415 0.187 Uiso 1 1 calc R
H38B H 0.2085 1.0925 0.2252 0.187 Uiso 1 1 calc R
H38C H 0.1852 1.1460 0.2999 0.187 Uiso 1 1 calc R
C39 C 0.2643(15) 1.0206(11) 0.4073(9) 0.139(7) Uani 1 1 d .
H39A H 0.2934 1.0639 0.3859 0.166 Uiso 1 1 calc R
H39B H 0.3323 0.9788 0.4274 0.166 Uiso 1 1 calc R
C40 C 0.161(2) 1.0548(10) 0.4742(9) 0.185(11) Uani 1 1 d .
H40A H 0.1950 1.0770 0.5154 0.277 Uiso 1 1 calc R
H40B H 0.1322 1.0114 0.4936 0.277 Uiso 1 1 calc R
H40C H 0.0950 1.0964 0.4531 0.277 Uiso 1 1 calc R
C41 C 0.1533(16) 0.9315(9) 0.3720(9) 0.126(6) Uani 1 1 d .
H41A H 0.1081 0.9185 0.3304 0.152 Uiso 1 1 calc R
H41B H 0.0962 0.9537 0.4141 0.152 Uiso 1 1 calc R
C42 C 0.2367(16) 0.8594(8) 0.3974(10) 0.143(7) Uani 1 1 d .
H42A H 0.1940 0.8218 0.4140 0.214 Uiso 1 1 calc R
H42B H 0.2805 0.8712 0.4396 0.214 Uiso 1 1 calc R
H42C H 0.2925 0.8360 0.3558 0.214 Uiso 1 1 calc R
C43 C 0.6983(6) 0.4194(5) 0.8364(5) 0.050(2) Uani 1 1 d .
H43A H 0.6424 0.3945 0.8620 0.059 Uiso 1 1 calc R
H43B H 0.6730 0.4764 0.8501 0.059 Uiso 1 1 calc R
C44 C 0.6886(8) 0.4125(6) 0.7524(6) 0.067(3) Uani 1 1 d .
H44A H 0.6065 0.4382 0.7382 0.101 Uiso 1 1 calc R
H44B H 0.7113 0.3563 0.7381 0.101 Uiso 1 1 calc R
H44C H 0.7415 0.4386 0.7262 0.101 Uiso 1 1 calc R
C45 C 0.8650(7) 0.2930(4) 0.8490(5) 0.0448(19) Uani 1 1 d .
H45A H 0.8729 0.2859 0.7935 0.054 Uiso 1 1 calc R
H45B H 0.9450 0.2711 0.8698 0.054 Uiso 1 1 calc R
C46 C 0.7864(9) 0.2456(5) 0.8802(6) 0.067(3) Uani 1 1 d .
H46A H 0.8208 0.1896 0.8664 0.101 Uiso 1 1 calc R
H46B H 0.7073 0.2656 0.8591 0.101 Uiso 1 1 calc R
H46C H 0.7798 0.2506 0.9354 0.101 Uiso 1 1 calc R
C47 C 0.8105(7) 0.3960(5) 0.9512(5) 0.0446(19) Uani 1 1 d .
H47A H 0.7824 0.4540 0.9602 0.054 Uiso 1 1 calc R
H47B H 0.7491 0.3731 0.9725 0.054 Uiso 1 1 calc R
C48 C 0.9232(8) 0.3620(6) 0.9942(5) 0.054(2) Uani 1 1 d .
H48A H 0.9072 0.3745 1.0480 0.082 Uiso 1 1 calc R
H48B H 0.9845 0.3852 0.9749 0.082 Uiso 1 1 calc R
H48C H 0.9508 0.3042 0.9875 0.082 Uiso 1 1 calc R
C49 C 0.9114(6) 0.4177(4) 0.8300(5) 0.0408(18) Uani 1 1 d .
H49A H 0.9163 0.4069 0.7750 0.049 Uiso 1 1 calc R
H49B H 0.9902 0.3909 0.8506 0.049 Uiso 1 1 calc R
C50 C 0.8844(7) 0.5065(5) 0.8419(6) 0.059(3) Uani 1 1 d .
H50A H 0.9460 0.5253 0.8161 0.088 Uiso 1 1 calc R
H50B H 0.8829 0.5177 0.8961 0.088 Uiso 1 1 calc R
H50C H 0.8071 0.5338 0.8211 0.088 Uiso 1 1 calc R
N1 N 0.3654(5) 0.2190(3) 0.0385(3) 0.0329(13) Uani 1 1 d .
N2 N 0.3619(7) 0.3361(4) 0.4661(4) 0.0525(19) Uani 1 1 d .
N3 N 0.2021(8) 0.9870(7) 0.3480(6) 0.088(3) Uani 1 1 d .
N4 N 0.8209(5) 0.3818(3) 0.8663(4) 0.0374(15) Uani 1 1 d .
O1 O 0.8415(5) -0.2585(3) 0.1684(4) 0.0578(16) Uani 1 1 d .
O2 O 0.5334(5) -0.1883(4) 0.2952(4) 0.0664(19) Uani 1 1 d .
O3 O 0.8419(8) -0.2059(5) 0.4022(4) 0.091(3) Uani 1 1 d .
O4 O 0.5657(7) -0.0369(4) 0.4096(4) 0.071(2) Uani 1 1 d .
O5 O 0.7472(7) 0.1116(4) 0.4110(4) 0.0766(15) Uani 1 1 d .
O6 O 0.4212(8) 0.1447(4) 0.2825(4) 0.0766(15) Uani 1 1 d .
O7 O 0.7515(6) 0.0835(4) -0.0184(3) 0.0665(18) Uani 1 1 d .
O8 O 1.0432(6) 0.0625(5) 0.1145(4) 0.0713(19) Uani 1 1 d .
O9 O 0.9360(6) -0.1451(4) 0.0554(4) 0.0658(18) Uani 1 1 d .
O10 O 1.0367(7) 0.2295(4) 0.3849(6) 0.114(3) Uani 1 1 d .
O11 O 0.7317(7) 0.3261(4) 0.5057(4) 0.075(2) Uani 1 1 d .
O12 O 0.9304(6) 0.4737(4) 0.4212(4) 0.0675(19) Uani 1 1 d .
O13 O 0.8586(6) 0.6102(4) 0.3005(3) 0.0541(15) Uani 1 1 d .
O14 O 0.5317(5) 0.6635(3) 0.1921(3) 0.0511(14) Uani 1 1 d .
O15 O 0.8400(5) 0.5569(3) 0.0695(3) 0.0469(14) Uani 1 1 d .
O16 O 0.5755(5) 0.4957(3) 0.0778(3) 0.0429(13) Uani 1 1 d .
O17 O 0.7363(5) 0.2771(3) 0.0770(3) 0.0478(14) Uani 1 1 d .
O18 O 0.4152(4) 0.3866(3) 0.2193(3) 0.0433(13) Uani 1 1 d .
O19 O 0.8126(7) 0.1855(4) 0.2448(4) 0.080(2) Uani 1 1 d .
Mn1 Mn 0.73184(10) -0.12145(6) 0.26663(7) 0.0356(3) Uani 1 1 d .
Mn2 Mn 0.66486(10) 0.03826(6) 0.28558(6) 0.0345(3) Uani 1 1 d .
Mn3 Mn 0.82853(9) 0.00980(6) 0.12798(6) 0.0326(3) Uani 1 1 d .
Mn4 Mn 0.82241(10) 0.35924(6) 0.35608(6) 0.0329(3) Uani 1 1 d .
Mn5 Mn 0.73384(9) 0.52064(6) 0.21351(6) 0.0260(2) Uani 1 1 d .
Mn6 Mn 0.66450(8) 0.38837(5) 0.20459(5) 0.0232(2) Uani 1 1 d .
Se1 Se 0.87343(7) -0.04476(5) 0.25877(5) 0.0416(2) Uani 1 1 d .
Se2 Se 0.64214(6) -0.02821(4) 0.16612(4) 0.03300(18) Uani 1 1 d .
Se3 Se 0.70830(6) 0.13275(4) 0.19341(4) 0.03075(17) Uani 1 1 d .
Se4 Se 0.70536(6) 0.27893(4) 0.29786(4) 0.02842(17) Uani 1 1 d .
Se5 Se 0.64154(6) 0.46926(4) 0.32090(4) 0.02710(16) Uani 1 1 d .
Se6 Se 0.87401(6) 0.38696(4) 0.22137(4) 0.02996(17) Uani 1 1 d .

loop_
_atom_site_aniso_label
_atom_site_aniso_U_11
_atom_site_aniso_U_22
_atom_site_aniso_U_33
_atom_site_aniso_U_23
_atom_site_aniso_U_13
_atom_site_aniso_U_12
C1 0.028(4) 0.035(4) 0.054(5) 0.017(4) -0.001(3) -0.006(3)
C2 0.043(5) 0.027(4) 0.057(5) 0.003(4) -0.002(4) 0.000(4)
C3 0.062(6) 0.045(5) 0.067(6) 0.018(5) -0.010(5) -0.021(4)
C4 0.067(6) 0.038(5) 0.050(5) 0.011(4) -0.007(4) -0.023(4)
C5 0.109(8) 0.060(6) 0.028(4) 0.015(4) -0.023(5) -0.053(6)
C6 0.050(5) 0.041(5) 0.045(5) 0.006(4) -0.007(4) -0.009(4)
C7 0.047(5) 0.029(4) 0.046(5) 0.001(4) -0.004(4) -0.009(3)
C8 0.045(5) 0.052(5) 0.037(4) 0.010(4) 0.001(4) -0.016(4)
C9 0.051(5) 0.035(5) 0.047(5) 0.008(4) -0.003(4) -0.010(4)
C10 0.060(6) 0.040(5) 0.085(7) 0.011(5) -0.028(5) -0.018(5)
C11 0.065(6) 0.035(4) 0.051(5) 0.010(4) -0.013(4) -0.022(4)
C12 0.050(5) 0.032(4) 0.051(5) 0.011(4) -0.015(4) -0.015(4)
C13 0.038(4) 0.032(4) 0.037(4) 0.004(3) 0.006(3) -0.016(3)
C14 0.040(4) 0.025(4) 0.036(4) 0.003(3) -0.003(3) -0.013(3)
C15 0.031(4) 0.027(4) 0.048(5) 0.006(3) -0.008(3) -0.014(3)
C16 0.034(4) 0.028(4) 0.030(4) 0.002(3) 0.005(3) -0.015(3)
C17 0.039(4) 0.024(4) 0.034(4) 0.005(3) -0.001(3) -0.016(3)
C18 0.037(4) 0.023(3) 0.032(4) 0.005(3) -0.002(3) -0.007(3)
C19 0.034(4) 0.037(5) 0.081(7) 0.002(4) -0.006(4) -0.003(4)
C20 0.076(7) 0.060(6) 0.093(8) -0.006(6) 0.032(6) -0.010(5)
C21 0.047(5) 0.033(4) 0.045(4) 0.008(3) -0.014(4) -0.017(3)
C22 0.073(6) 0.036(4) 0.049(5) 0.005(4) -0.018(4) -0.027(4)
C23 0.042(4) 0.031(4) 0.048(5) 0.011(3) -0.016(4) -0.009(3)
C24 0.064(6) 0.039(5) 0.058(5) 0.010(4) -0.013(4) -0.022(4)
C25 0.066(6) 0.038(4) 0.040(4) 0.008(4) -0.020(4) -0.022(4)
C26 0.084(7) 0.062(6) 0.047(5) -0.009(5) 0.007(5) -0.035(5)
C27 0.064(5) 0.036(4) 0.043(5) -0.005(4) 0.022(4) -0.026(4)
C28 0.086(7) 0.043(5) 0.056(6) 0.003(4) 0.015(5) -0.023(5)
C29 0.080(8) 0.079(7) 0.080(8) -0.020(6) 0.030(6) -0.046(6)
C30 0.076(8) 0.112(10) 0.075(8) -0.022(7) 0.008(6) -0.038(7)
C31 0.119(9) 0.042(5) 0.051(6) -0.012(4) 0.034(6) -0.030(6)
C32 0.199(16) 0.043(6) 0.095(9) -0.020(6) 0.060(9) -0.052(8)
C33 0.105(8) 0.040(5) 0.044(5) -0.002(4) 0.033(5) -0.023(5)
C34 0.122(10) 0.047(6) 0.049(6) -0.002(5) 0.021(6) -0.006(6)
C35 0.105(13) 0.165(17) 0.179(19) -0.057(15) 0.017(12) 0.035(12)
C36 0.166(17) 0.167(16) 0.074(9) -0.055(10) -0.017(10) 0.034(13)
C37 0.066(7) 0.096(9) 0.100(9) 0.004(7) -0.009(6) -0.034(7)
C38 0.128(13) 0.158(15) 0.120(12) 0.005(11) -0.002(10) -0.092(12)
C39 0.136(14) 0.180(17) 0.116(12) -0.007(12) -0.081(11) -0.064(13)
C40 0.31(3) 0.103(13) 0.088(11) -0.015(10) -0.020(15) 0.025(15)
C41 0.153(15) 0.097(11) 0.121(13) 0.030(10) -0.074(11) -0.019(11)
C42 0.174(16) 0.078(10) 0.155(15) -0.020(10) -0.089(13) 0.005(10)
C43 0.026(4) 0.046(5) 0.076(6) 0.016(4) -0.003(4) -0.010(3)
C44 0.044(5) 0.069(6) 0.084(7) 0.026(6) -0.022(5) -0.008(5)
C45 0.046(5) 0.030(4) 0.060(5) 0.009(4) -0.009(4) -0.014(4)
C46 0.083(7) 0.044(5) 0.087(7) 0.005(5) -0.011(6) -0.037(5)
C47 0.041(4) 0.037(4) 0.057(5) 0.001(4) 0.011(4) -0.013(4)
C48 0.057(5) 0.063(6) 0.047(5) 0.009(4) -0.004(4) -0.024(5)
C49 0.032(4) 0.038(4) 0.051(5) 0.013(4) -0.001(3) -0.009(3)
C50 0.035(4) 0.041(5) 0.103(8) 0.023(5) -0.001(5) -0.017(4)
N1 0.038(3) 0.022(3) 0.039(3) 0.005(3) -0.013(3) -0.008(3)
N2 0.081(5) 0.036(4) 0.044(4) -0.009(3) 0.029(4) -0.026(4)
N3 0.049(5) 0.098(8) 0.109(8) -0.044(7) -0.022(5) -0.003(5)
N4 0.025(3) 0.032(3) 0.054(4) 0.011(3) 0.003(3) -0.008(3)
O1 0.051(4) 0.032(3) 0.076(4) 0.003(3) 0.009(3) 0.008(3)
O2 0.050(4) 0.045(4) 0.111(6) 0.002(4) 0.019(4) -0.028(3)
O3 0.124(7) 0.080(5) 0.075(5) 0.043(4) -0.045(5) -0.036(5)
O4 0.103(5) 0.051(4) 0.060(4) 0.005(3) 0.030(4) -0.027(4)
O5 0.111(4) 0.069(3) 0.056(3) 0.006(3) -0.020(3) -0.034(3)
O6 0.111(4) 0.069(3) 0.056(3) 0.006(3) -0.020(3) -0.034(3)
O7 0.096(5) 0.059(4) 0.045(4) 0.019(3) -0.022(3) -0.021(4)
O8 0.053(4) 0.102(6) 0.071(4) 0.009(4) 0.006(3) -0.042(4)
O9 0.080(5) 0.038(4) 0.062(4) -0.001(3) 0.009(3) 0.010(3)
O10 0.075(5) 0.056(5) 0.200(10) 0.037(6) -0.058(6) 0.002(4)
O11 0.111(6) 0.074(5) 0.045(4) 0.016(3) -0.001(4) -0.034(4)
O12 0.092(5) 0.053(4) 0.074(4) 0.005(3) -0.033(4) -0.043(4)
O13 0.073(4) 0.058(4) 0.047(3) 0.002(3) -0.011(3) -0.042(3)
O14 0.051(3) 0.030(3) 0.069(4) 0.006(3) -0.013(3) -0.007(3)
O15 0.048(3) 0.054(4) 0.044(3) 0.011(3) 0.003(3) -0.025(3)
O16 0.057(3) 0.036(3) 0.040(3) 0.012(2) -0.015(3) -0.019(3)
O17 0.071(4) 0.034(3) 0.042(3) -0.008(3) 0.014(3) -0.021(3)
O18 0.031(3) 0.052(3) 0.051(3) 0.003(3) -0.004(2) -0.018(2)
O19 0.079(5) 0.056(4) 0.106(6) -0.010(4) -0.021(4) -0.018(4)
Mn1 0.0367(6) 0.0256(6) 0.0467(7) 0.0086(5) -0.0035(5) -0.0125(5)
Mn2 0.0440(6) 0.0266(6) 0.0367(6) 0.0081(5) -0.0082(5) -0.0160(5)
Mn3 0.0361(6) 0.0260(6) 0.0357(6) 0.0067(5) -0.0066(5) -0.0088(5)
Mn4 0.0385(6) 0.0245(5) 0.0380(6) 0.0061(5) -0.0119(5) -0.0119(5)
Mn5 0.0292(5) 0.0210(5) 0.0303(5) 0.0040(4) -0.0006(4) -0.0115(4)
Mn6 0.0253(5) 0.0195(5) 0.0265(5) 0.0025(4) 0.0001(4) -0.0092(4)
Se1 0.0386(4) 0.0414(4) 0.0513(5) 0.0213(4) -0.0182(3) -0.0205(3)
Se2 0.0338(4) 0.0233(4) 0.0424(4) 0.0015(3) -0.0086(3) -0.0085(3)
Se3 0.0365(4) 0.0229(3) 0.0362(4) 0.0052(3) -0.0094(3) -0.0133(3)
Se4 0.0329(4) 0.0206(3) 0.0341(4) 0.0058(3) -0.0039(3) -0.0114(3)
Se5 0.0326(4) 0.0226(3) 0.0272(3) 0.0011(3) 0.0018(3) -0.0101(3)
Se6 0.0242(3) 0.0252(4) 0.0411(4) 0.0008(3) 0.0015(3) -0.0084(3)

loop_
_atom_type_symbol
_atom_type_description
_atom_type_scat_dispersion_real
_atom_type_scat_dispersion_imag
_atom_type_scat_source
C C 0.0033 0.0016 'International Tables Vol C Tables 4.2.6.8 and 6.1.1.4'
H H 0.0000 0.0000 'International Tables Vol C Tables 4.2.6.8 and 6.1.1.4'
N N 0.0061 0.0033 'International Tables Vol C Tables 4.2.6.8 and 6.1.1.4'
O O 0.0106 0.0060 'International Tables Vol C Tables 4.2.6.8 and 6.1.1.4'
Mn Mn 0.3368 0.7283 'International Tables Vol C Tables 4.2.6.8 and 6.1.1.4'
Se Se -0.0929 2.2259 'International Tables Vol C Tables 4.2.6.8 and 6.1.1.4'

loop_
_geom_angle_atom_site_label_1
_geom_angle_atom_site_label_2
_geom_angle_atom_site_label_3
_geom_angle
O1 C1 Mn1 176.7(7)
O2 C2 Mn1 176.1(7)
O3 C3 Mn1 176.9(9)
O4 C4 Mn2 161.2(8)
O4 C4 Mn1 121.7(6)
Mn2 C4 Mn1 77.0(3)
O5 C5 Mn2 178.1(8)
O6 C6 Mn2 177.0(8)
O7 C7 Mn3 176.7(8)
O8 C8 Mn3 179.6(8)
O9 C9 Mn3 178.1(8)
O10 C10 Mn4 176.5(10)
O11 C11 Mn4 177.8(8)
O12 C12 Mn4 176.2(7)
O13 C13 Mn5 179.2(7)
O14 C14 Mn5 178.1(7)
O15 C15 Mn5 176.8(7)
O16 C16 Mn6 159.4(6)
O16 C16 Mn5 123.0(5)
Mn6 C16 Mn5 77.6(3)
O17 C17 Mn6 177.8(6)
O18 C18 Mn6 179.3(7)
C20 C19 N1 116.0(8)
C20 C19 H19A 108.3
N1 C19 H19A 108.3
C20 C19 H19B 108.3
N1 C19 H19B 108.3
H19A C19 H19B 107.4
C19 C20 H20A 109.5
C19 C20 H20B 109.5
H20A C20 H20B 109.5
C19 C20 H20C 109.5
H20A C20 H20C 109.5
H20B C20 H20C 109.5
N1 C21 C22 115.0(6)
N1 C21 H21A 108.5
C22 C21 H21A 108.5
N1 C21 H21B 108.5
C22 C21 H21B 108.5
H21A C21 H21B 107.5
C21 C22 H22A 109.5
C21 C22 H22B 109.5
H22A C22 H22B 109.5
C21 C22 H22C 109.5
H22A C22 H22C 109.5
H22B C22 H22C 109.5
C24 C23 N1 115.5(6)
C24 C23 H23A 108.4
N1 C23 H23A 108.4
C24 C23 H23B 108.4
N1 C23 H23B 108.4
H23A C23 H23B 107.5
C23 C24 H24A 109.5
C23 C24 H24B 109.5
H24A C24 H24B 109.5
C23 C24 H24C 109.5
H24A C24 H24C 109.5
H24B C24 H24C 109.5
C26 C25 N1 115.5(7)
C26 C25 H25A 108.4
N1 C25 H25A 108.4
C26 C25 H25B 108.4
N1 C25 H25B 108.4
H25A C25 H25B 107.5
C25 C26 H26A 109.5
C25 C26 H26B 109.5
H26A C26 H26B 109.5
C25 C26 H26C 109.5
H26A C26 H26C 109.5
H26B C26 H26C 109.5
C28 C27 N2 115.9(6)
C28 C27 H27A 108.3
N2 C27 H27A 108.3
C28 C27 H27B 108.3
N2 C27 H27B 108.3
H27A C27 H27B 107.4
C27 C28 H28A 109.5
C27 C28 H28B 109.5
H28A C28 H28B 109.5
C27 C28 H28C 109.5
H28A C28 H28C 109.5
H28B C28 H28C 109.5
C30 C29 N2 115.2(8)
C30 C29 H29A 108.5
N2 C29 H29A 108.5
C30 C29 H29B 108.5
N2 C29 H29B 108.5
H29A C29 H29B 107.5
C29 C30 H30A 109.5
C29 C30 H30B 109.5
H30A C30 H30B 109.5
C29 C30 H30C 109.5
H30A C30 H30C 109.5
H30B C30 H30C 109.5
C32 C31 N2 114.6(8)
C32 C31 H31A 108.6
N2 C31 H31A 108.6
C32 C31 H31B 108.6
N2 C31 H31B 108.6
H31A C31 H31B 107.6
C31 C32 H32A 109.5
C31 C32 H32B 109.5
H32A C32 H32B 109.5
C31 C32 H32C 109.5
H32A C32 H32C 109.5
H32B C32 H32C 109.5
C34 C33 N2 115.4(8)
C34 C33 H33A 108.4
N2 C33 H33A 108.4
C34 C33 H33B 108.4
N2 C33 H33B 108.4
H33A C33 H33B 107.5
C33 C34 H34A 109.5
C33 C34 H34B 109.5
H34A C34 H34B 109.5
C33 C34 H34C 109.5
H34A C34 H34C 109.5
H34B C34 H34C 109.5
C36 C35 N3 114.4(16)
C36 C35 H35A 108.6
N3 C35 H35A 108.6
C36 C35 H35B 108.6
N3 C35 H35B 108.6
H35A C35 H35B 107.6
C35 C36 H36A 109.5
C35 C36 H36B 109.5
H36A C36 H36B 109.5
C35 C36 H36C 109.5
H36A C36 H36C 109.5
H36B C36 H36C 109.5
N3 C37 C38 118.1(11)
N3 C37 H37A 107.8
C38 C37 H37A 107.8
N3 C37 H37B 107.8
C38 C37 H37B 107.8
H37A C37 H37B 107.1
C37 C38 H38A 109.5
C37 C38 H38B 109.5
H38A C38 H38B 109.5
C37 C38 H38C 109.5
H38A C38 H38C 109.5
H38B C38 H38C 109.5
N3 C39 C40 104.4(13)
N3 C39 H39A 110.9
C40 C39 H39A 110.9
N3 C39 H39B 110.9
C40 C39 H39B 110.9
H39A C39 H39B 108.9
C39 C40 H40A 109.5
C39 C40 H40B 109.5
H40A C40 H40B 109.5
C39 C40 H40C 109.5
H40A C40 H40C 109.5
H40B C40 H40C 109.5
N3 C41 C42 114.6(16)
N3 C41 H41A 108.6
C42 C41 H41A 108.6
N3 C41 H41B 108.6
C42 C41 H41B 108.6
H41A C41 H41B 107.6
C41 C42 H42A 109.5
C41 C42 H42B 109.5
H42A C42 H42B 109.5
C41 C42 H42C 109.5
H42A C42 H42C 109.5
H42B C42 H42C 109.5
C44 C43 N4 115.1(7)
C44 C43 H43A 108.5
N4 C43 H43A 108.5
C44 C43 H43B 108.5
N4 C43 H43B 108.5
H43A C43 H43B 107.5
C43 C44 H44A 109.5
C43 C44 H44B 109.5
H44A C44 H44B 109.5
C43 C44 H44C 109.5
H44A C44 H44C 109.5
H44B C44 H44C 109.5
C46 C45 N4 114.8(7)
C46 C45 H45A 108.6
N4 C45 H45A 108.6
C46 C45 H45B 108.6
N4 C45 H45B 108.6
H45A C45 H45B 107.5
C45 C46 H46A 109.5
C45 C46 H46B 109.5
H46A C46 H46B 109.5
C45 C46 H46C 109.5
H46A C46 H46C 109.5
H46B C46 H46C 109.5
C48 C47 N4 115.9(6)
C48 C47 H47A 108.3
N4 C47 H47A 108.3
C48 C47 H47B 108.3
N4 C47 H47B 108.3
H47A C47 H47B 107.4
C47 C48 H48A 109.5
C47 C48 H48B 109.5
H48A C48 H48B 109.5
C47 C48 H48C 109.5
H48A C48 H48C 109.5
H48B C48 H48C 109.5
N4 C49 C50 114.4(6)
N4 C49 H49A 108.7
C50 C49 H49A 108.7
N4 C49 H49B 108.7
C50 C49 H49B 108.7
H49A C49 H49B 107.6
C49 C50 H50A 109.5
C49 C50 H50B 109.5
H50A C50 H50B 109.5
C49 C50 H50C 109.5
H50A C50 H50C 109.5
H50B C50 H50C 109.5
C25 N1 C19 106.3(6)
C25 N1 C23 112.0(6)
C19 N1 C23 110.6(6)
C25 N1 C21 110.7(6)
C19 N1 C21 111.0(6)
C23 N1 C21 106.4(5)
C27 N2 C29 110.7(7)
C27 N2 C33 110.7(7)
C29 N2 C33 106.9(7)
C27 N2 C31 105.5(6)
C29 N2 C31 112.1(8)
C33 N2 C31 111.1(7)
C41 N3 C39 115.8(13)
C41 N3 C37 109.0(10)
C39 N3 C37 111.6(11)
C41 N3 C35 117.2(14)
C39 N3 C35 98.8(12)
C37 N3 C35 103.5(12)
C43 N4 C49 111.4(5)
C43 N4 C47 106.2(6)
C49 N4 C47 110.9(6)
C43 N4 C45 111.6(6)
C49 N4 C45 106.2(5)
C47 N4 C45 110.6(6)
Se4 O19 Se3 106.2(3)
C3 Mn1 C1 92.9(4)
C3 Mn1 C2 90.2(4)
C1 Mn1 C2 89.8(3)
C3 Mn1 Se1 90.8(3)
C1 Mn1 Se1 102.2(2)
C2 Mn1 Se1 168.0(3)
C3 Mn1 Se2 167.9(3)
C1 Mn1 Se2 97.3(2)
C2 Mn1 Se2 96.3(3)
Se1 Mn1 Se2 80.70(4)
C3 Mn1 C4 84.6(4)
C1 Mn1 C4 170.5(3)
C2 Mn1 C4 81.1(3)
Se1 Mn1 C4 87.0(2)
Se2 Mn1 C4 86.35(19)
C3 Mn1 Mn2 110.8(3)
C1 Mn1 Mn2 147.9(2)
C2 Mn1 Mn2 110.8(2)
Se1 Mn1 Mn2 57.80(4)
Se2 Mn1 Mn2 57.30(4)
C4 Mn1 Mn2 40.42(18)
C5 Mn2 C6 97.7(5)
C5 Mn2 C4 86.9(4)
C6 Mn2 C4 86.9(4)
C5 Mn2 Se3 91.8(3)
C6 Mn2 Se3 85.3(3)
C4 Mn2 Se3 171.9(3)
C5 Mn2 Se2 166.5(3)
C6 Mn2 Se2 92.7(3)
C4 Mn2 Se2 102.3(3)
Se3 Mn2 Se2 80.39(4)
C5 Mn2 Se1 89.6(4)
C6 Mn2 Se1 168.7(3)
C4 Mn2 Se1 102.2(3)
Se3 Mn2 Se1 85.76(4)
Se2 Mn2 Se1 78.87(4)
C5 Mn2 Mn1 122.2(3)
C6 Mn2 Mn1 125.5(3)
C4 Mn2 Mn1 62.6(3)
Se3 Mn2 Mn1 124.35(5)
Se2 Mn2 Mn1 56.19(4)
Se1 Mn2 Mn1 55.56(4)
C9 Mn3 C8 95.2(4)
C9 Mn3 C7 91.8(4)
C8 Mn3 C7 91.4(4)
C9 Mn3 Se3 170.6(3)
C8 Mn3 Se3 94.1(3)
C7 Mn3 Se3 89.7(2)
C9 Mn3 Se1 92.7(3)
C8 Mn3 Se1 93.4(2)
C7 Mn3 Se1 173.1(3)
Se3 Mn3 Se1 85.06(4)
C9 Mn3 Se2 91.8(3)
C8 Mn3 Se2 168.9(3)
C7 Mn3 Se2 97.1(3)
Se3 Mn3 Se2 78.85(4)
Se1 Mn3 Se2 77.52(4)
C10 Mn4 C11 88.8(4)
C10 Mn4 C12 92.4(4)
C11 Mn4 C12 92.7(4)
C10 Mn4 Se4 96.6(3)
C11 Mn4 Se4 88.8(3)
C12 Mn4 Se4 170.8(2)
C10 Mn4 Se5 174.6(3)
C11 Mn4 Se5 95.7(3)
C12 Mn4 Se5 90.3(2)
Se4 Mn4 Se5 80.54(4)
C10 Mn4 Se6 96.8(3)
C11 Mn4 Se6 171.8(3)
C12 Mn4 Se6 93.1(3)
Se4 Mn4 Se6 84.57(4)
Se5 Mn4 Se6 78.36(4)
C13 Mn5 C15 92.4(3)
C13 Mn5 C14 91.9(3)
C15 Mn5 C14 90.8(3)
C13 Mn5 C16 172.2(3)
C15 Mn5 C16 83.4(3)
C14 Mn5 C16 81.7(3)
C13 Mn5 Se6 99.9(2)
C15 Mn5 Se6 92.0(2)
C14 Mn5 Se6 167.8(2)
C16 Mn5 Se6 86.85(17)
C13 Mn5 Se5 97.3(2)
C15 Mn5 Se5 168.8(2)
C14 Mn5 Se5 94.5(2)
C16 Mn5 Se5 87.59(15)
Se6 Mn5 Se5 80.82(4)
C13 Mn5 Mn6 146.3(2)
C15 Mn5 Mn6 111.6(2)
C14 Mn5 Mn6 110.3(2)
C16 Mn5 Mn6 41.26(16)
Se6 Mn5 Mn6 57.65(3)
Se5 Mn5 Mn6 57.33(3)
C17 Mn6 C18 97.4(3)
C17 Mn6 C16 85.6(3)
C18 Mn6 C16 88.2(3)
C17 Mn6 Se4 91.3(2)
C18 Mn6 Se4 85.8(2)
C16 Mn6 Se4 172.8(2)
C17 Mn6 Se5 168.7(2)
C18 Mn6 Se5 91.0(2)
C16 Mn6 Se5 102.3(2)
Se4 Mn6 Se5 81.74(4)
C17 Mn6 Se6 90.9(2)
C18 Mn6 Se6 168.2(2)
C16 Mn6 Se6 100.8(2)
Se4 Mn6 Se6 85.68(4)
Se5 Mn6 Se6 79.67(4)
C17 Mn6 Mn5 122.9(2)
C18 Mn6 Mn5 123.8(2)
C16 Mn6 Mn5 61.1(2)
Se4 Mn6 Mn5 125.69(5)
Se5 Mn6 Mn5 56.51(3)
Se6 Mn6 Mn5 56.37(3)
Mn1 Se1 Mn2 66.64(4)
Mn1 Se1 Mn3 97.90(5)
Mn2 Se1 Mn3 82.32(4)
Mn1 Se2 Mn2 66.51(4)
Mn1 Se2 Mn3 96.42(4)
Mn2 Se2 Mn3 81.83(4)
O19 Se3 Mn2 106.3(2)
O19 Se3 Mn3 110.7(2)
Mn2 Se3 Mn3 83.45(4)
O19 Se4 Mn6 105.7(2)
O19 Se4 Mn4 110.4(2)
Mn6 Se4 Mn4 82.15(4)
Mn5 Se5 Mn6 66.16(3)
Mn5 Se5 Mn4 96.87(4)
Mn6 Se5 Mn4 81.65(4)
Mn5 Se6 Mn6 65.98(3)
Mn5 Se6 Mn4 96.77(4)
Mn6 Se6 Mn4 81.34(4)

loop_
_geom_bond_atom_site_label_1
_geom_bond_atom_site_label_2
_geom_bond_distance
C1 O1 1.160(10)
C1 Mn1 1.779(9)
C2 O2 1.159(9)
C2 Mn1 1.781(9)
C3 O3 1.164(10)
C3 Mn1 1.780(9)
C4 O4 1.170(10)
C4 Mn2 1.804(8)
C4 Mn1 2.469(9)
C5 O5 1.145(10)
C5 Mn2 1.767(8)
C6 O6 1.165(10)
C6 Mn2 1.773(9)
C7 O7 1.148(9)
C7 Mn3 1.790(8)
C8 O8 1.158(10)
C8 Mn3 1.784(8)
C9 O9 1.159(9)
C9 Mn3 1.780(9)
C10 O10 1.150(11)
C10 Mn4 1.775(9)
C11 O11 1.160(10)
C11 Mn4 1.782(9)
C12 O12 1.157(9)
C12 Mn4 1.788(8)
C13 O13 1.154(9)
C13 Mn5 1.775(8)
C14 O14 1.156(8)
C14 Mn5 1.792(7)
C15 O15 1.168(8)
C15 Mn5 1.783(7)
C16 O16 1.164(8)
C16 Mn6 1.818(7)
C16 Mn5 2.415(7)
C17 O17 1.151(8)
C17 Mn6 1.791(7)
C18 O18 1.158(8)
C18 Mn6 1.793(7)
C19 C20 1.479(13)
C19 N1 1.513(9)
C19 H19A 0.9900
C19 H19B 0.9900
C20 H20A 0.9800
C20 H20B 0.9800
C20 H20C 0.9800
C21 N1 1.520(9)
C21 C22 1.524(10)
C21 H21A 0.9900
C21 H21B 0.9900
C22 H22A 0.9800
C22 H22B 0.9800
C22 H22C 0.9800
C23 C24 1.514(11)
C23 N1 1.519(8)
C23 H23A 0.9900
C23 H23B 0.9900
C24 H24A 0.9800
C24 H24B 0.9800
C24 H24C 0.9800
C25 C26 1.488(12)
C25 N1 1.503(9)
C25 H25A 0.9900
C25 H25B 0.9900
C26 H26A 0.9800
C26 H26B 0.9800
C26 H26C 0.9800
C27 C28 1.506(11)
C27 N2 1.508(9)
C27 H27A 0.9900
C27 H27B 0.9900
C28 H28A 0.9800
C28 H28B 0.9800
C28 H28C 0.9800
C29 C30 1.508(14)
C29 N2 1.509(13)
C29 H29A 0.9900
C29 H29B 0.9900
C30 H30A 0.9800
C30 H30B 0.9800
C30 H30C 0.9800
C31 C32 1.507(13)
C31 N2 1.522(11)
C31 H31A 0.9900
C31 H31B 0.9900
C32 H32A 0.9800
C32 H32B 0.9800
C32 H32C 0.9800
C33 C34 1.477(15)
C33 N2 1.520(11)
C33 H33A 0.9900
C33 H33B 0.9900
C34 H34A 0.9800
C34 H34B 0.9800
C34 H34C 0.9800
C35 C36 1.46(2)
C35 N3 1.537(18)
C35 H35A 0.9900
C35 H35B 0.9900
C36 H36A 0.9800
C36 H36B 0.9800
C36 H36C 0.9800
C37 N3 1.530(15)
C37 C38 1.558(17)
C37 H37A 0.9900
C37 H37B 0.9900
C38 H38A 0.9800
C38 H38B 0.9800
C38 H38C 0.9800
C39 N3 1.520(15)
C39 C40 1.65(2)
C39 H39A 0.9900
C39 H39B 0.9900
C40 H40A 0.9800
C40 H40B 0.9800
C40 H40C 0.9800
C41 N3 1.329(18)
C41 C42 1.438(17)
C41 H41A 0.9900
C41 H41B 0.9900
C42 H42A 0.9800
C42 H42B 0.9800
C42 H42C 0.9800
C43 C44 1.504(13)
C43 N4 1.514(9)
C43 H43A 0.9900
C43 H43B 0.9900
C44 H44A 0.9800
C44 H44B 0.9800
C44 H44C 0.9800
C45 C46 1.507(11)
C45 N4 1.527(10)
C45 H45A 0.9900
C45 H45B 0.9900
C46 H46A 0.9800
C46 H46B 0.9800
C46 H46C 0.9800
C47 C48 1.515(11)
C47 N4 1.521(10)
C47 H47A 0.9900
C47 H47B 0.9900
C48 H48A 0.9800
C48 H48B 0.9800
C48 H48C 0.9800
C49 N4 1.514(9)
C49 C50 1.518(11)
C49 H49A 0.9900
C49 H49B 0.9900
C50 H50A 0.9800
C50 H50B 0.9800
C50 H50C 0.9800
O19 Se4 1.981(7)
O19 Se3 1.990(7)
Mn1 Se1 2.4352(13)
Mn1 Se2 2.4559(13)
Mn1 Mn2 2.7109(15)
Mn2 Se3 2.4670(12)
Mn2 Se2 2.4872(13)
Mn2 Se1 2.4985(14)
Mn3 Se3 2.4872(13)
Mn3 Se1 2.5112(13)
Mn3 Se2 2.5471(13)
Mn4 Se4 2.4961(12)
Mn4 Se5 2.5168(12)
Mn4 Se6 2.5208(13)
Mn5 Se6 2.4545(12)
Mn5 Se5 2.4550(11)
Mn5 Mn6 2.6926(13)
Mn6 Se4 2.4740(11)
Mn6 Se5 2.4780(12)
Mn6 Se6 2.4902(11)
